data_4502277
loop_
_publ_author_name
'Shi, Yan-Yan'
'Sun, Junliang'
'Huang, Zhi-Tang'
'Zheng, Qi-Yu'

_publ_section_title
;
 Crystalline Self-Assembly of a Bowl-Like Cyclotriguaiacylene Derivative
 with Alcohol/Phenols by Hydrogen Bonding and
 C&#x2212;H&#x00B7;&#x00B7;&#x00B7;\p Interactions: The Self-Inclusion
 Extended Organic Frameworks
;
_journal_issue 1
_journal_name_full 'Crystal Growth &amp; Design'
_journal_page_first 314
_journal_paper_doi 10.1021/cg900905h
_journal_volume 10
_journal_year 2010
_chemical_formula_sum 'C45 H60 N6 O9'
_chemical_formula_weight 828.99
_chemical_name_systematic
; 
 ? 
;
_space_group_IT_number 2
_symmetry_cell_setting triclinic
_symmetry_space_group_name_Hall '-P 1'
_symmetry_space_group_name_H-M 'P -1'
_atom_sites_solution_hydrogens geom
_atom_sites_solution_primary direct
_atom_sites_solution_secondary difmap
_audit_creation_method SHELXL-97
_cell_angle_alpha 81.08(3)
_cell_angle_beta 76.63(3)
_cell_angle_gamma 80.09(3)
_cell_formula_units_Z 2
_cell_length_a 12.120(2)
_cell_length_b 12.459(3)
_cell_length_c 15.197(3)
_cell_measurement_temperature 173(2)
_cell_volume 2183.3(8)
_computing_structure_refinement 'SHELXL-97 (Sheldrick, 1997)'
_computing_structure_solution 'SHELXS-97 (Sheldrick, 1990)'
_diffrn_ambient_temperature 173(2)
_diffrn_measured_fraction_theta_full 0.997
_diffrn_measured_fraction_theta_max 0.997
_diffrn_radiation_monochromator graphite
_diffrn_radiation_source 'fine-focus sealed tube'
_diffrn_radiation_type MoK\a
_diffrn_radiation_wavelength 0.71073
_diffrn_reflns_av_R_equivalents 0.0368
_diffrn_reflns_av_sigmaI/netI 0.0403
_diffrn_reflns_limit_h_max 14
_diffrn_reflns_limit_h_min -14
_diffrn_reflns_limit_k_max 15
_diffrn_reflns_limit_k_min -15
_diffrn_reflns_limit_l_max 18
_diffrn_reflns_limit_l_min -18
_diffrn_reflns_number 23283
_diffrn_reflns_theta_full 25.50
_diffrn_reflns_theta_max 25.50
_diffrn_reflns_theta_min 2.58
_exptl_absorpt_coefficient_mu 0.088
_exptl_absorpt_correction_T_max 0.9860
_exptl_absorpt_correction_T_min 0.9714
_exptl_absorpt_correction_type multi-scan
_exptl_absorpt_process_details 'CrystalClear (Rigaku Inc., 2008)'
_exptl_crystal_density_diffrn 1.261
_exptl_crystal_density_method 'not measured'
_exptl_crystal_F_000 888
_exptl_crystal_size_max 0.33
_exptl_crystal_size_mid 0.21
_exptl_crystal_size_min 0.16
_refine_diff_density_max 0.587
_refine_diff_density_min -0.519
_refine_diff_density_rms 0.052
_refine_ls_extinction_method none
_refine_ls_goodness_of_fit_ref 1.123
_refine_ls_hydrogen_treatment constr
_refine_ls_matrix_type full
_refine_ls_number_parameters 550
_refine_ls_number_reflns 8113
_refine_ls_number_restraints 1
_refine_ls_restrained_S_all 1.127
_refine_ls_R_factor_all 0.0876
_refine_ls_R_factor_gt 0.0741
_refine_ls_shift/su_max 0.001
_refine_ls_shift/su_mean 0.000
_refine_ls_structure_factor_coef Fsqd
_refine_ls_weighting_details 'calc w=1/[\s^2^(Fo^2^)+(0.0854P)^2^+1.3751P] where P=(Fo^2^+2Fc^2^)/3'
_refine_ls_weighting_scheme calc
_refine_ls_wR_factor_gt 0.1845
_refine_ls_wR_factor_ref 0.1946
_reflns_number_gt 6867
_reflns_number_total 8113
_reflns_threshold_expression >2sigma(I)
_cod_data_source_file cg900905h_si_002.cif
_cod_data_source_block CTV-im
_cod_depositor_comments
;
The following automatic conversions were performed:

'_exptl_absorpt_correction_type' value 'Multi-scan' changed to
'multi-scan' according to
/home/saulius/struct/CIF-dictionaries/cif_core.dic dictionary named
'cif_core.dic' version 2.4.2 from 2011-04-26.

Automatic conversion script
Id: cif_fix_values 1715 2011-07-08 13:25:40Z adriana 
;
_cod_original_cell_volume 2183.2(8)
_cod_original_sg_symbol_H-M P-1
_cod_database_code 4502277

loop_
_symmetry_equiv_pos_as_xyz
'x, y, z'
'-x, -y, -z'

loop_
_atom_site_label
_atom_site_type_symbol
_atom_site_fract_x
_atom_site_fract_y
_atom_site_fract_z
_atom_site_U_iso_or_equiv
_atom_site_adp_type
_atom_site_occupancy
_atom_site_symmetry_multiplicity
_atom_site_calc_flag
_atom_site_refinement_flags
O1 O 0.65304(15) 0.96376(14) -0.03921(12) 0.0373(4) Uani 1 1 d .
O2 O 0.79460(17) 0.96745(16) -0.19727(13) 0.0439(5) Uani 1 1 d .
O3 O 0.63405(18) 0.87324(15) -0.53198(12) 0.0428(5) Uani 1 1 d .
O4 O 0.41257(18) 0.84106(18) -0.50623(13) 0.0496(5) Uani 1 1 d .
O5 O 0.06229(15) 0.73202(16) -0.09078(13) 0.0416(5) Uani 1 1 d .
O6 O 0.13504(15) 0.78374(15) 0.04158(12) 0.0368(4) Uani 1 1 d .
N1 N 0.6538(2) 0.76820(19) 0.15664(15) 0.0411(5) Uani 1 1 d .
N2 N 0.80560(19) 0.84818(18) 0.08813(16) 0.0378(5) Uani 1 1 d .
N3 N 0.8158(2) 0.94259(19) -0.71479(16) 0.0451(6) Uani 1 1 d .
N4 N 0.6363(2) 1.01114(18) -0.72007(15) 0.0403(5) Uani 1 1 d .
N5 N 0.0285(2) 0.5613(2) -0.24834(17) 0.0447(6) Uani 1 1 d .
N6 N -0.0840(2) 0.56137(18) -0.11117(16) 0.0401(5) Uani 1 1 d .
C1 C 0.5322(2) 0.6154(2) -0.07298(18) 0.0333(6) Uani 1 1 d .
H1B H 0.5325 0.5966 -0.0073 0.040 Uiso 1 1 calc R
H1C H 0.5676 0.5493 -0.1034 0.040 Uiso 1 1 calc R
C2 C 0.6051(2) 0.7064(2) -0.11159(17) 0.0318(6) Uani 1 1 d .
C3 C 0.6812(2) 0.7085(2) -0.19601(17) 0.0315(5) Uani 1 1 d .
C4 C 0.6937(2) 0.6247(2) -0.26181(18) 0.0346(6) Uani 1 1 d .
H4A H 0.6720 0.5544 -0.2277 0.041 Uiso 1 1 calc R
H4B H 0.7743 0.6112 -0.2950 0.041 Uiso 1 1 calc R
C5 C 0.6163(2) 0.6685(2) -0.32902(17) 0.0331(6) Uani 1 1 d .
C6 C 0.5024(2) 0.6495(2) -0.31454(17) 0.0326(6) Uani 1 1 d .
C7 C 0.4498(2) 0.5670(2) -0.23757(17) 0.0333(6) Uani 1 1 d .
H7A H 0.4062 0.5229 -0.2624 0.040 Uiso 1 1 calc R
H7B H 0.5124 0.5163 -0.2150 0.040 Uiso 1 1 calc R
C8 C 0.3706(2) 0.6197(2) -0.15798(17) 0.0311(5) Uani 1 1 d .
C9 C 0.4088(2) 0.64453(19) -0.08433(17) 0.0305(5) Uani 1 1 d .
C10 C 0.5957(2) 0.7914(2) -0.05865(17) 0.0324(6) Uani 1 1 d .
H10A H 0.5445 0.7898 -0.0009 0.039 Uiso 1 1 calc R
C11 C 0.6585(2) 0.8771(2) -0.08775(18) 0.0325(6) Uani 1 1 d .
C12 C 0.7342(2) 0.8801(2) -0.17348(18) 0.0339(6) Uani 1 1 d .
C13 C 0.7449(2) 0.7965(2) -0.22512(18) 0.0339(6) Uani 1 1 d .
H13A H 0.7969 0.7980 -0.2824 0.041 Uiso 1 1 calc R
C14 C 0.6168(2) 0.9448(2) 0.05826(18) 0.0383(6) Uani 1 1 d .
H14A H 0.5370 0.9284 0.0736 0.046 Uiso 1 1 calc R
H14B H 0.6174 1.0127 0.0844 0.046 Uiso 1 1 calc R
C15 C 0.6904(2) 0.8531(2) 0.10074(18) 0.0357(6) Uani 1 1 d .
C16 C 0.7513(3) 0.7072(2) 0.1808(2) 0.0472(7) Uani 1 1 d .
H16A H 0.7523 0.6409 0.2212 0.057 Uiso 1 1 calc R
C17 C 0.8441(3) 0.7547(2) 0.1390(2) 0.0443(7) Uani 1 1 d .
H17A H 0.9212 0.7286 0.1438 0.053 Uiso 1 1 calc R
C18 C 0.8773(2) 0.9254(2) 0.0298(2) 0.0444(7) Uani 1 1 d .
H18A H 0.8482 0.9997 0.0460 0.067 Uiso 1 1 calc R
H18B H 0.8755 0.9233 -0.0340 0.067 Uiso 1 1 calc R
H18C H 0.9562 0.9050 0.0383 0.067 Uiso 1 1 calc R
C19 C 0.8568(3) 0.9833(3) -0.2894(2) 0.0535(8) Uani 1 1 d .
H19A H 0.8891 1.0522 -0.3000 0.080 Uiso 1 1 calc R
H19B H 0.8049 0.9865 -0.3309 0.080 Uiso 1 1 calc R
H19C H 0.9188 0.9220 -0.3005 0.080 Uiso 1 1 calc R
C20 C 0.6575(2) 0.7407(2) -0.40435(18) 0.0358(6) Uani 1 1 d .
H20A H 0.7354 0.7517 -0.4161 0.043 Uiso 1 1 calc R
C21 C 0.5895(2) 0.7966(2) -0.46237(17) 0.0357(6) Uani 1 1 d .
C22 C 0.4751(2) 0.7811(2) -0.44636(18) 0.0376(6) Uani 1 1 d .
C23 C 0.4340(2) 0.7063(2) -0.37386(17) 0.0353(6) Uani 1 1 d .
H23A H 0.3569 0.6932 -0.3642 0.042 Uiso 1 1 calc R
C24 C 0.6662(3) 0.8351(2) -0.61973(18) 0.0395(6) Uani 1 1 d .
H24A H 0.5997 0.8122 -0.6357 0.047 Uiso 1 1 calc R
H24B H 0.7278 0.7715 -0.6200 0.047 Uiso 1 1 calc R
C25 C 0.7072(2) 0.9278(2) -0.68571(18) 0.0371(6) Uani 1 1 d .
C26 C 0.8121(3) 1.0412(2) -0.7708(2) 0.0495(8) Uani 1 1 d .
H26A H 0.8773 1.0744 -0.8024 0.059 Uiso 1 1 calc R
C27 C 0.7031(3) 1.0835(2) -0.77432(19) 0.0457(7) Uani 1 1 d .
H27A H 0.6777 1.1505 -0.8079 0.055 Uiso 1 1 calc R
C28 C 0.5120(3) 1.0220(3) -0.7040(2) 0.0502(7) Uani 1 1 d .
H28A H 0.4809 1.0030 -0.6390 0.075 Uiso 1 1 calc R
H28B H 0.4902 0.9724 -0.7391 0.075 Uiso 1 1 calc R
H28C H 0.4812 1.0978 -0.7231 0.075 Uiso 1 1 calc R
C29 C 0.2916(3) 0.8564(3) -0.4757(2) 0.0560(8) Uani 1 1 d .
H29A H 0.2569 0.9116 -0.5185 0.084 Uiso 1 1 calc R
H29B H 0.2717 0.8813 -0.4152 0.084 Uiso 1 1 calc R
H29C H 0.2627 0.7868 -0.4724 0.084 Uiso 1 1 calc R
C30 C 0.2538(2) 0.6463(2) -0.15997(17) 0.0321(6) Uani 1 1 d .
H30A H 0.2266 0.6262 -0.2081 0.039 Uiso 1 1 calc R
C31 C 0.1778(2) 0.7008(2) -0.09363(18) 0.0326(6) Uani 1 1 d .
C32 C 0.2164(2) 0.7289(2) -0.02125(17) 0.0311(5) Uani 1 1 d .
C33 C 0.3301(2) 0.6989(2) -0.01614(17) 0.0322(6) Uani 1 1 d .
H33A H 0.3557 0.7151 0.0342 0.039 Uiso 1 1 calc R
C34 C 0.0195(2) 0.7249(2) -0.1700(2) 0.0396(6) Uani 1 1 d .
H34A H 0.0774 0.7454 -0.2249 0.047 Uiso 1 1 calc R
H34B H -0.0504 0.7793 -0.1706 0.047 Uiso 1 1 calc R
C35 C -0.0087(2) 0.6145(2) -0.17613(19) 0.0359(6) Uani 1 1 d .
C36 C -0.0268(3) 0.4696(2) -0.2282(2) 0.0498(8) Uani 1 1 d .
H36A H -0.0179 0.4149 -0.2675 0.060 Uiso 1 1 calc R
C37 C -0.0953(3) 0.4693(2) -0.1449(2) 0.0473(7) Uani 1 1 d .
H37A H -0.1425 0.4154 -0.1152 0.057 Uiso 1 1 calc R
C38 C -0.1432(3) 0.5952(3) -0.0227(2) 0.0482(7) Uani 1 1 d .
H38A H -0.1752 0.6730 -0.0304 0.072 Uiso 1 1 calc R
H38B H -0.0890 0.5841 0.0179 0.072 Uiso 1 1 calc R
H38C H -0.2052 0.5513 0.0039 0.072 Uiso 1 1 calc R
C39 C 0.1718(3) 0.8114(3) 0.1172(2) 0.0454(7) Uani 1 1 d .
H39A H 0.1060 0.8477 0.1580 0.068 Uiso 1 1 calc R
H39B H 0.2295 0.8610 0.0949 0.068 Uiso 1 1 calc R
H39C H 0.2050 0.7444 0.1503 0.068 Uiso 1 1 calc R
O7 O 0.4338(2) 0.7094(2) 0.18143(16) 0.0624(6) Uani 1 1 d .
H7 H 0.5020 0.7208 0.1730 0.094 Uiso 1 1 d R
O8 O 0.9968(2) 0.7818(2) -0.66759(18) 0.0750(7) Uani 1 1 d .
H8A H 0.9400 0.8300 -0.6719 0.113 Uiso 1 1 d R
O9 O 0.2038(3) 0.6005(3) -0.3950(3) 0.1336(17) Uani 1 1 d .
H9A H 0.1384 0.6004 -0.3611 0.200 Uiso 1 1 d R
C41 C 0.3776(4) 0.7418(5) 0.2680(3) 0.0900(14) Uani 1 1 d .
H41A H 0.4365 0.7566 0.2984 0.108 Uiso 1 1 calc R
H41B H 0.3268 0.8119 0.2583 0.108 Uiso 1 1 calc R
C45 C 0.2458(5) 0.5052(4) -0.4366(4) 0.1042(18) Uani 1 1 d D
H45A H 0.2222 0.4416 -0.3928 0.125 Uiso 1 1 calc R
H45B H 0.2095 0.5086 -0.4892 0.125 Uiso 1 1 calc R
C43 C 0.9806(4) 0.7487(5) -0.5740(3) 0.1038(17) Uani 1 1 d .
H43A H 0.9099 0.7138 -0.5555 0.125 Uiso 1 1 calc R
H43B H 1.0449 0.6909 -0.5637 0.125 Uiso 1 1 calc R
C42 C 0.9718(6) 0.8263(7) -0.5148(5) 0.143(3) Uani 1 1 d .
H42A H 0.9657 0.7895 -0.4523 0.215 Uiso 1 1 calc R
H42B H 0.9035 0.8804 -0.5183 0.215 Uiso 1 1 calc R
H42C H 1.0400 0.8634 -0.5320 0.215 Uiso 1 1 calc R
C40 C 0.3143(9) 0.6701(6) 0.3257(5) 0.182(4) Uani 1 1 d .
H40A H 0.2632 0.7081 0.3749 0.273 Uiso 1 1 calc R
H40B H 0.3654 0.6100 0.3517 0.273 Uiso 1 1 calc R
H40C H 0.2686 0.6404 0.2923 0.273 Uiso 1 1 calc R
C44 C 0.3601(8) 0.4877(7) -0.4659(7) 0.197(4) Uani 1 1 d D
H44A H 0.3807 0.4278 -0.5041 0.295 Uiso 1 1 calc R
H44B H 0.3968 0.4679 -0.4134 0.295 Uiso 1 1 calc R
H44C H 0.3862 0.5547 -0.5015 0.295 Uiso 1 1 calc R

loop_
_atom_site_aniso_label
_atom_site_aniso_U_11
_atom_site_aniso_U_22
_atom_site_aniso_U_33
_atom_site_aniso_U_23
_atom_site_aniso_U_13
_atom_site_aniso_U_12
O1 0.0391(10) 0.0352(10) 0.0392(10) -0.0031(8) -0.0113(8) -0.0069(8)
O2 0.0522(12) 0.0450(11) 0.0377(10) 0.0025(9) -0.0077(9) -0.0247(9)
O3 0.0589(13) 0.0398(11) 0.0303(10) -0.0002(8) -0.0033(9) -0.0202(9)
O4 0.0466(12) 0.0610(13) 0.0386(11) 0.0067(10) -0.0129(9) -0.0062(10)
O5 0.0286(10) 0.0536(12) 0.0470(11) -0.0116(9) -0.0108(8) -0.0088(8)
O6 0.0324(10) 0.0411(10) 0.0388(10) -0.0095(8) -0.0064(8) -0.0076(8)
N1 0.0446(14) 0.0435(13) 0.0364(13) -0.0047(10) -0.0079(10) -0.0104(11)
N2 0.0321(12) 0.0392(12) 0.0422(13) -0.0061(10) -0.0095(10) -0.0018(9)
N3 0.0522(15) 0.0428(14) 0.0397(13) -0.0033(11) -0.0036(11) -0.0148(11)
N4 0.0552(15) 0.0328(12) 0.0322(12) -0.0016(10) -0.0077(11) -0.0081(10)
N5 0.0431(14) 0.0462(14) 0.0468(14) -0.0072(11) -0.0138(11) -0.0047(11)
N6 0.0386(13) 0.0360(12) 0.0454(14) -0.0001(10) -0.0131(11) -0.0034(10)
C1 0.0299(13) 0.0338(13) 0.0352(14) 0.0031(11) -0.0089(11) -0.0057(10)
C2 0.0266(12) 0.0341(13) 0.0361(14) 0.0016(11) -0.0119(11) -0.0057(10)
C3 0.0256(12) 0.0353(13) 0.0342(14) 0.0019(11) -0.0110(10) -0.0049(10)
C4 0.0296(13) 0.0354(14) 0.0378(14) -0.0017(11) -0.0065(11) -0.0053(10)
C5 0.0348(14) 0.0324(13) 0.0317(13) -0.0046(11) -0.0037(11) -0.0070(11)
C6 0.0349(14) 0.0325(13) 0.0314(13) -0.0066(11) -0.0054(11) -0.0070(11)
C7 0.0347(14) 0.0305(13) 0.0352(14) -0.0046(11) -0.0050(11) -0.0086(10)
C8 0.0327(13) 0.0276(12) 0.0323(13) 0.0022(10) -0.0053(11) -0.0095(10)
C9 0.0302(13) 0.0286(12) 0.0316(13) 0.0050(10) -0.0051(10) -0.0108(10)
C10 0.0257(12) 0.0400(14) 0.0301(13) 0.0021(11) -0.0078(10) -0.0039(10)
C11 0.0295(13) 0.0321(13) 0.0372(14) -0.0005(11) -0.0134(11) -0.0027(10)
C12 0.0312(13) 0.0353(14) 0.0369(14) 0.0051(11) -0.0132(11) -0.0096(11)
C13 0.0294(13) 0.0425(15) 0.0301(13) 0.0028(11) -0.0087(11) -0.0090(11)
C14 0.0328(14) 0.0453(16) 0.0362(15) -0.0072(12) -0.0067(11) -0.0027(12)
C15 0.0356(14) 0.0394(14) 0.0340(14) -0.0076(11) -0.0085(11) -0.0061(11)
C16 0.062(2) 0.0394(16) 0.0407(16) -0.0008(13) -0.0177(14) -0.0031(14)
C17 0.0437(16) 0.0422(16) 0.0486(17) -0.0050(13) -0.0178(14) 0.0002(13)
C18 0.0326(15) 0.0471(17) 0.0528(18) -0.0034(14) -0.0071(13) -0.0086(12)
C19 0.066(2) 0.0559(19) 0.0403(17) 0.0087(14) -0.0061(15) -0.0330(16)
C20 0.0339(14) 0.0397(14) 0.0350(14) -0.0087(11) -0.0035(11) -0.0099(11)
C21 0.0445(15) 0.0351(14) 0.0272(13) -0.0013(11) -0.0035(11) -0.0121(11)
C22 0.0428(15) 0.0391(15) 0.0314(14) -0.0024(11) -0.0104(12) -0.0054(12)
C23 0.0330(14) 0.0402(15) 0.0334(14) -0.0042(11) -0.0051(11) -0.0102(11)
C24 0.0490(16) 0.0367(14) 0.0315(14) -0.0032(11) -0.0039(12) -0.0098(12)
C25 0.0459(16) 0.0344(14) 0.0312(14) -0.0041(11) -0.0056(12) -0.0096(12)
C26 0.066(2) 0.0433(16) 0.0398(16) -0.0006(13) -0.0036(15) -0.0240(15)
C27 0.072(2) 0.0327(14) 0.0338(15) 0.0022(12) -0.0116(14) -0.0160(14)
C28 0.0531(19) 0.0481(18) 0.0490(18) -0.0075(14) -0.0112(15) -0.0039(14)
C29 0.0490(19) 0.066(2) 0.0522(19) 0.0048(16) -0.0210(15) -0.0021(16)
C30 0.0323(13) 0.0322(13) 0.0341(14) 0.0011(11) -0.0091(11) -0.0127(10)
C31 0.0270(13) 0.0332(13) 0.0385(14) -0.0009(11) -0.0068(11) -0.0100(10)
C32 0.0309(13) 0.0297(13) 0.0322(13) -0.0001(10) -0.0030(11) -0.0111(10)
C33 0.0319(13) 0.0340(13) 0.0316(13) 0.0020(11) -0.0074(11) -0.0116(10)
C34 0.0323(14) 0.0415(15) 0.0481(16) -0.0033(12) -0.0160(12) -0.0057(11)
C35 0.0269(13) 0.0385(14) 0.0439(15) -0.0011(12) -0.0144(11) -0.0029(11)
C36 0.0581(19) 0.0396(16) 0.057(2) -0.0078(14) -0.0226(16) -0.0050(14)
C37 0.0522(18) 0.0326(15) 0.061(2) 0.0014(13) -0.0224(16) -0.0103(13)
C38 0.0425(17) 0.0489(17) 0.0484(18) 0.0015(14) -0.0083(14) -0.0021(13)
C39 0.0426(16) 0.0518(17) 0.0445(16) -0.0161(13) -0.0066(13) -0.0083(13)
O7 0.0506(13) 0.0768(16) 0.0619(15) -0.0063(12) -0.0150(11) -0.0123(12)
O8 0.0669(17) 0.0843(19) 0.0660(17) -0.0018(14) -0.0088(13) -0.0030(14)
O9 0.121(3) 0.124(3) 0.152(3) -0.071(3) 0.058(3) -0.076(2)
C41 0.069(3) 0.124(4) 0.080(3) -0.018(3) -0.002(2) -0.034(3)
C45 0.123(5) 0.088(3) 0.087(3) -0.029(3) 0.033(3) -0.034(3)
C43 0.072(3) 0.159(5) 0.076(3) -0.013(3) -0.006(2) -0.020(3)
C42 0.117(5) 0.204(8) 0.120(5) -0.046(5) -0.005(4) -0.057(5)
C40 0.286(12) 0.122(6) 0.114(5) -0.025(4) 0.008(6) -0.021(7)
C44 0.227(10) 0.179(8) 0.210(9) -0.118(8) -0.021(8) -0.048(7)

loop_
_atom_type_symbol
_atom_type_description
_atom_type_scat_dispersion_real
_atom_type_scat_dispersion_imag
_atom_type_scat_source
C C 0.0033 0.0016 'International Tables Vol C Tables 4.2.6.8 and 6.1.1.4'
H H 0.0000 0.0000 'International Tables Vol C Tables 4.2.6.8 and 6.1.1.4'
N N 0.0061 0.0033 'International Tables Vol C Tables 4.2.6.8 and 6.1.1.4'
O O 0.0106 0.0060 'International Tables Vol C Tables 4.2.6.8 and 6.1.1.4'

loop_
_geom_angle_atom_site_label_1
_geom_angle_atom_site_label_2
_geom_angle_atom_site_label_3
_geom_angle
C11 O1 C14 117.3(2)
C12 O2 C19 117.0(2)
C21 O3 C24 114.0(2)
C22 O4 C29 116.6(2)
C31 O5 C34 118.2(2)
C32 O6 C39 117.1(2)
C15 N1 C16 104.9(2)
C15 N2 C17 107.1(2)
C15 N2 C18 127.3(2)
C17 N2 C18 125.6(2)
C25 N3 C26 104.5(3)
C25 N4 C27 107.2(3)
C25 N4 C28 126.9(2)
C27 N4 C28 125.9(3)
C35 N5 C36 105.0(3)
C35 N6 C37 106.6(2)
C35 N6 C38 127.3(2)
C37 N6 C38 126.1(3)
C2 C1 C9 114.1(2)
C2 C1 H1B 108.7
C9 C1 H1B 108.7
C2 C1 H1C 108.7
C9 C1 H1C 108.7
H1B C1 H1C 107.6
C3 C2 C10 118.8(2)
C3 C2 C1 123.4(2)
C10 C2 C1 117.8(2)
C2 C3 C13 118.7(2)
C2 C3 C4 123.6(2)
C13 C3 C4 117.5(2)
C3 C4 C5 109.1(2)
C3 C4 H4A 109.9
C5 C4 H4A 109.9
C3 C4 H4B 109.9
C5 C4 H4B 109.9
H4A C4 H4B 108.3
C20 C5 C6 118.3(2)
C20 C5 C4 117.7(2)
C6 C5 C4 123.7(2)
C23 C6 C5 119.0(2)
C23 C6 C7 118.0(2)
C5 C6 C7 123.0(2)
C8 C7 C6 113.8(2)
C8 C7 H7A 108.8
C6 C7 H7A 108.8
C8 C7 H7B 108.8
C6 C7 H7B 108.8
H7A C7 H7B 107.7
C9 C8 C30 118.9(2)
C9 C8 C7 123.3(2)
C30 C8 C7 117.8(2)
C8 C9 C33 119.3(2)
C8 C9 C1 123.5(2)
C33 C9 C1 117.2(2)
C11 C10 C2 122.0(2)
C11 C10 H10A 119.0
C2 C10 H10A 119.0
C10 C11 O1 125.0(2)
C10 C11 C12 119.2(2)
O1 C11 C12 115.8(2)
C13 C12 O2 125.1(2)
C13 C12 C11 119.1(2)
O2 C12 C11 115.8(2)
C12 C13 C3 122.1(2)
C12 C13 H13A 118.9
C3 C13 H13A 118.9
O1 C14 C15 113.1(2)
O1 C14 H14A 109.0
C15 C14 H14A 109.0
O1 C14 H14B 109.0
C15 C14 H14B 109.0
H14A C14 H14B 107.8
N1 C15 N2 111.2(2)
N1 C15 C14 125.5(2)
N2 C15 C14 123.3(2)
C17 C16 N1 110.5(3)
C17 C16 H16A 124.7
N1 C16 H16A 124.7
C16 C17 N2 106.2(3)
C16 C17 H17A 126.9
N2 C17 H17A 126.9
N2 C18 H18A 109.5
N2 C18 H18B 109.5
H18A C18 H18B 109.5
N2 C18 H18C 109.5
H18A C18 H18C 109.5
H18B C18 H18C 109.5
O2 C19 H19A 109.5
O2 C19 H19B 109.5
H19A C19 H19B 109.5
O2 C19 H19C 109.5
H19A C19 H19C 109.5
H19B C19 H19C 109.5
C21 C20 C5 122.5(2)
C21 C20 H20A 118.8
C5 C20 H20A 118.8
C20 C21 O3 119.2(2)
C20 C21 C22 119.5(2)
O3 C21 C22 121.2(2)
O4 C22 C23 125.2(3)
O4 C22 C21 116.0(2)
C23 C22 C21 118.8(2)
C22 C23 C6 122.0(2)
C22 C23 H23A 119.0
C6 C23 H23A 119.0
O3 C24 C25 106.7(2)
O3 C24 H24A 110.4
C25 C24 H24A 110.4
O3 C24 H24B 110.4
C25 C24 H24B 110.4
H24A C24 H24B 108.6
N3 C25 N4 111.6(2)
N3 C25 C24 125.0(3)
N4 C25 C24 123.3(3)
C27 C26 N3 110.5(3)
C27 C26 H26A 124.7
N3 C26 H26A 124.7
C26 C27 N4 106.3(3)
C26 C27 H27A 126.9
N4 C27 H27A 126.9
N4 C28 H28A 109.5
N4 C28 H28B 109.5
H28A C28 H28B 109.5
N4 C28 H28C 109.5
H28A C28 H28C 109.5
H28B C28 H28C 109.5
O4 C29 H29A 109.5
O4 C29 H29B 109.5
H29A C29 H29B 109.5
O4 C29 H29C 109.5
H29A C29 H29C 109.5
H29B C29 H29C 109.5
C31 C30 C8 121.4(2)
C31 C30 H30A 119.3
C8 C30 H30A 119.3
C30 C31 O5 125.5(2)
C30 C31 C32 119.8(2)
O5 C31 C32 114.7(2)
O6 C32 C33 124.6(2)
O6 C32 C31 116.0(2)
C33 C32 C31 119.4(2)
C32 C33 C9 121.1(2)
C32 C33 H33A 119.5
C9 C33 H33A 119.5
O5 C34 C35 114.9(2)
O5 C34 H34A 108.5
C35 C34 H34A 108.5
O5 C34 H34B 108.5
C35 C34 H34B 108.5
H34A C34 H34B 107.5
N5 C35 N6 111.6(2)
N5 C35 C34 124.3(3)
N6 C35 C34 123.8(3)
C37 C36 N5 109.9(3)
C37 C36 H36A 125.1
N5 C36 H36A 125.1
C36 C37 N6 106.9(3)
C36 C37 H37A 126.5
N6 C37 H37A 126.5
N6 C38 H38A 109.5
N6 C38 H38B 109.5
H38A C38 H38B 109.5
N6 C38 H38C 109.5
H38A C38 H38C 109.5
H38B C38 H38C 109.5
O6 C39 H39A 109.5
O6 C39 H39B 109.5
H39A C39 H39B 109.5
O6 C39 H39C 109.5
H39A C39 H39C 109.5
H39B C39 H39C 109.5
C41 O7 H7 106.6
C43 O8 H8A 102.9
C45 O9 H9A 114.3
C40 C41 O7 116.8(5)
C40 C41 H41A 108.1
O7 C41 H41A 108.1
C40 C41 H41B 108.1
O7 C41 H41B 108.1
H41A C41 H41B 107.3
C44 C45 O9 115.0(5)
C44 C45 H45A 108.5
O9 C45 H45A 108.5
C44 C45 H45B 108.5
O9 C45 H45B 108.5
H45A C45 H45B 107.5
C42 C43 O8 119.5(6)
C42 C43 H43A 107.5
O8 C43 H43A 107.5
C42 C43 H43B 107.5
O8 C43 H43B 107.5
H43A C43 H43B 107.0
C43 C42 H42A 109.5
C43 C42 H42B 109.5
H42A C42 H42B 109.5
C43 C42 H42C 109.5
H42A C42 H42C 109.5
H42B C42 H42C 109.5
C41 C40 H40A 109.5
C41 C40 H40B 109.5
H40A C40 H40B 109.5
C41 C40 H40C 109.5
H40A C40 H40C 109.5
H40B C40 H40C 109.5
C45 C44 H44A 109.5
C45 C44 H44B 109.5
H44A C44 H44B 109.5
C45 C44 H44C 109.5
H44A C44 H44C 109.5
H44B C44 H44C 109.5

loop_
_geom_bond_atom_site_label_1
_geom_bond_atom_site_label_2
_geom_bond_distance
O1 C11 1.383(3)
O1 C14 1.438(3)
O2 C12 1.371(3)
O2 C19 1.430(3)
O3 C21 1.386(3)
O3 C24 1.432(3)
O4 C22 1.369(3)
O4 C29 1.420(4)
O5 C31 1.379(3)
O5 C34 1.437(3)
O6 C32 1.373(3)
O6 C39 1.431(3)
N1 C15 1.322(3)
N1 C16 1.383(4)
N2 C15 1.356(3)
N2 C17 1.369(4)
N2 C18 1.461(4)
N3 C25 1.323(4)
N3 C26 1.382(4)
N4 C25 1.350(4)
N4 C27 1.364(4)
N4 C28 1.455(4)
N5 C35 1.319(4)
N5 C36 1.382(4)
N6 C35 1.354(4)
N6 C37 1.366(4)
N6 C38 1.458(4)
C1 C2 1.519(3)
C1 C9 1.521(3)
C1 H1B 0.9900
C1 H1C 0.9900
C2 C3 1.396(4)
C2 C10 1.401(4)
C3 C13 1.405(3)
C3 C4 1.521(4)
C4 C5 1.521(4)
C4 H4A 0.9900
C4 H4B 0.9900
C5 C20 1.393(4)
C5 C6 1.401(4)
C6 C23 1.396(4)
C6 C7 1.529(3)
C7 C8 1.519(4)
C7 H7A 0.9900
C7 H7B 0.9900
C8 C9 1.399(4)
C8 C30 1.405(4)
C9 C33 1.407(4)
C10 C11 1.376(4)
C10 H10A 0.9500
C11 C12 1.409(4)
C12 C13 1.370(4)
C13 H13A 0.9500
C14 C15 1.485(4)
C14 H14A 0.9900
C14 H14B 0.9900
C16 C17 1.342(4)
C16 H16A 0.9500
C17 H17A 0.9500
C18 H18A 0.9800
C18 H18B 0.9800
C18 H18C 0.9800
C19 H19A 0.9800
C19 H19B 0.9800
C19 H19C 0.9800
C20 C21 1.374(4)
C20 H20A 0.9500
C21 C22 1.394(4)
C22 C23 1.385(4)
C23 H23A 0.9500
C24 C25 1.481(4)
C24 H24A 0.9900
C24 H24B 0.9900
C26 C27 1.345(5)
C26 H26A 0.9500
C27 H27A 0.9500
C28 H28A 0.9800
C28 H28B 0.9800
C28 H28C 0.9800
C29 H29A 0.9800
C29 H29B 0.9800
C29 H29C 0.9800
C30 C31 1.376(4)
C30 H30A 0.9500
C31 C32 1.402(4)
C32 C33 1.381(4)
C33 H33A 0.9500
C34 C35 1.494(4)
C34 H34A 0.9900
C34 H34B 0.9900
C36 C37 1.343(5)
C36 H36A 0.9500
C37 H37A 0.9500
C38 H38A 0.9800
C38 H38B 0.9800
C38 H38C 0.9800
C39 H39A 0.9800
C39 H39B 0.9800
C39 H39C 0.9800
O7 C41 1.419(5)
O7 H7 0.8400
O8 C43 1.396(5)
O8 H8A 0.8400
O9 C45 1.395(5)
O9 H9A 0.8400
C41 C40 1.356(9)
C41 H41A 0.9900
C41 H41B 0.9900
C45 C44 1.344(9)
C45 H45A 0.9900
C45 H45B 0.9900
C43 C42 1.395(8)
C43 H43A 0.9900
C43 H43B 0.9900
C42 H42A 0.9800
C42 H42B 0.9800
C42 H42C 0.9800
C40 H40A 0.9800
C40 H40B 0.9800
C40 H40C 0.9800
C44 H44A 0.9800
C44 H44B 0.9800
C44 H44C 0.9800

loop_
_geom_hbond_atom_site_label_D
_geom_hbond_atom_site_label_H
_geom_hbond_atom_site_label_A
_geom_hbond_distance_DH
_geom_hbond_distance_HA
_geom_hbond_distance_DA
_geom_hbond_angle_DHA
O7 H7 N1 0.84 1.98 2.813(3) 172.2
O8 H8A N3 0.84 2.03 2.848(4) 166.1
O9 H9A N5 0.84 1.96 2.748(4) 154.9

loop_
_geom_torsion_atom_site_label_1
_geom_torsion_atom_site_label_2
_geom_torsion_atom_site_label_3
_geom_torsion_atom_site_label_4
_geom_torsion
C9 C1 C2 C3 -100.3(3)
C9 C1 C2 C10 80.5(3)
C10 C2 C3 C13 -0.6(3)
C1 C2 C3 C13 -179.8(2)
C10 C2 C3 C4 -176.2(2)
C1 C2 C3 C4 4.5(4)
C2 C3 C4 C5 93.6(3)
C13 C3 C4 C5 -82.1(3)
C3 C4 C5 C20 83.0(3)
C3 C4 C5 C6 -90.1(3)
C20 C5 C6 C23 -2.3(4)
C4 C5 C6 C23 170.7(2)
C20 C5 C6 C7 176.3(2)
C4 C5 C6 C7 -10.7(4)
C23 C6 C7 C8 -77.5(3)
C5 C6 C7 C8 103.9(3)
C6 C7 C8 C9 -88.0(3)
C6 C7 C8 C30 90.8(3)
C30 C8 C9 C33 -2.3(3)
C7 C8 C9 C33 176.5(2)
C30 C8 C9 C1 177.4(2)
C7 C8 C9 C1 -3.8(4)
C2 C1 C9 C8 93.4(3)
C2 C1 C9 C33 -86.9(3)
C3 C2 C10 C11 0.5(4)
C1 C2 C10 C11 179.8(2)
C2 C10 C11 O1 179.7(2)
C2 C10 C11 C12 0.3(4)
C14 O1 C11 C10 25.1(3)
C14 O1 C11 C12 -155.4(2)
C19 O2 C12 C13 12.4(4)
C19 O2 C12 C11 -169.5(2)
C10 C11 C12 C13 -1.0(4)
O1 C11 C12 C13 179.4(2)
C10 C11 C12 O2 -179.3(2)
O1 C11 C12 O2 1.2(3)
O2 C12 C13 C3 179.2(2)
C11 C12 C13 C3 1.0(4)
C2 C3 C13 C12 -0.2(4)
C4 C3 C13 C12 175.7(2)
C11 O1 C14 C15 58.1(3)
C16 N1 C15 N2 0.4(3)
C16 N1 C15 C14 -178.0(3)
C17 N2 C15 N1 0.0(3)
C18 N2 C15 N1 178.5(2)
C17 N2 C15 C14 178.5(2)
C18 N2 C15 C14 -3.0(4)
O1 C14 C15 N1 -126.9(3)
O1 C14 C15 N2 54.8(3)
C15 N1 C16 C17 -0.7(3)
N1 C16 C17 N2 0.7(3)
C15 N2 C17 C16 -0.4(3)
C18 N2 C17 C16 -179.0(3)
C6 C5 C20 C21 2.6(4)
C4 C5 C20 C21 -170.9(2)
C5 C20 C21 O3 175.2(2)
C5 C20 C21 C22 -0.3(4)
C24 O3 C21 C20 102.6(3)
C24 O3 C21 C22 -81.9(3)
C29 O4 C22 C23 22.2(4)
C29 O4 C22 C21 -159.1(3)
C20 C21 C22 O4 178.9(2)
O3 C21 C22 O4 3.5(4)
C20 C21 C22 C23 -2.3(4)
O3 C21 C22 C23 -177.7(2)
O4 C22 C23 C6 -178.8(2)
C21 C22 C23 C6 2.5(4)
C5 C6 C23 C22 -0.2(4)
C7 C6 C23 C22 -178.9(2)
C21 O3 C24 C25 177.8(2)
C26 N3 C25 N4 -0.1(3)
C26 N3 C25 C24 -177.0(3)
C27 N4 C25 N3 0.1(3)
C28 N4 C25 N3 179.2(3)
C27 N4 C25 C24 176.9(2)
C28 N4 C25 C24 -3.9(4)
O3 C24 C25 N3 96.0(3)
O3 C24 C25 N4 -80.4(3)
C25 N3 C26 C27 0.1(3)
N3 C26 C27 N4 -0.1(3)
C25 N4 C27 C26 0.0(3)
C28 N4 C27 C26 -179.1(3)
C9 C8 C30 C31 3.3(4)
C7 C8 C30 C31 -175.6(2)
C8 C30 C31 O5 178.7(2)
C8 C30 C31 C32 -1.3(4)
C34 O5 C31 C30 -11.3(4)
C34 O5 C31 C32 168.7(2)
C39 O6 C32 C33 0.2(4)
C39 O6 C32 C31 178.7(2)
C30 C31 C32 O6 179.6(2)
O5 C31 C32 O6 -0.4(3)
C30 C31 C32 C33 -1.7(4)
O5 C31 C32 C33 178.3(2)
O6 C32 C33 C9 -178.8(2)
C31 C32 C33 C9 2.7(4)
C8 C9 C33 C32 -0.6(4)
C1 C9 C33 C32 179.6(2)
C31 O5 C34 C35 84.7(3)
C36 N5 C35 N6 0.4(3)
C36 N5 C35 C34 -174.1(2)
C37 N6 C35 N5 -0.4(3)
C38 N6 C35 N5 -179.7(2)
C37 N6 C35 C34 174.1(2)
C38 N6 C35 C34 -5.1(4)
O5 C34 C35 N5 -128.9(3)
O5 C34 C35 N6 57.2(3)
C35 N5 C36 C37 -0.3(3)
N5 C36 C37 N6 0.0(3)
C35 N6 C37 C36 0.2(3)
C38 N6 C37 C36 179.5(3)

loop_
_cod_related_entry_id
_cod_related_entry_database
_cod_related_entry_code
1 ChemSpider 30661371
